data_4109323
loop_
_publ_author_name
'Eric J. Schelter'
'Ping Yang'
'Brian L. Scott'
'Ryan E. Da Re'
'Kimberly C. Jantunen'
'Richard L. Martin'
'P. Jeffrey Hay'
'David E. Morris'
'Jaqueline L. Kiplinger'

_publ_contact_author
;
Jaqueline L. Kiplinger
MS J514
Los Alamos National Laboratory
Los Alamos, New Mexico 87545
;
_publ_contact_author_email kiplinger@lanl.gov
_publ_section_title
;
 Systematic Studies of Early Actinide Complexes: Thorium(IV)
 Fluoroketimides
;
_journal_name_full 'Journal of the American Chemical Society'
_journal_page_first 5139
_journal_page_last 5152
_journal_paper_doi 10.1021/ja0686458
_journal_volume 129
_journal_year 2007
_chemical_formula_sum 'C36 H40 F6 N2 Th'
_chemical_formula_weight 846.74
_chemical_name_systematic
; 
 ? 
;
_space_group_IT_number 15
_symmetry_cell_setting monoclinic
_symmetry_space_group_name_Hall '-C 2yc'
_symmetry_space_group_name_H-M 'C 1 2/c 1'
_atom_sites_solution_hydrogens geom
_atom_sites_solution_primary direct
_atom_sites_solution_secondary difmap
_audit_creation_method SHELXL-97
_cell_angle_alpha 90.00
_cell_angle_beta 99.272(3)
_cell_angle_gamma 90.00
_cell_formula_units_Z 4
_cell_length_a 13.087(3)
_cell_length_b 13.927(3)
_cell_length_c 18.783(5)
_cell_measurement_temperature 203(2)
_cell_volume 3378.7(14)
_computing_cell_refinement 'SAINT 4.05 (Bruker, 1996)'
_computing_data_collection 'SMART 4.210 (Bruker, 1996)'
_computing_data_reduction 'SAINT 4.05 (Bruker, 1996)'
_computing_molecular_graphics 'SHELXTL NT 6.12 (Bruker, 2001)'
_computing_publication_material 'SHELXTL NT 6.12 (Bruker, 2001)'
_computing_structure_refinement 'SHELXL-97 (Sheldrick, 1997)'
_computing_structure_solution 'SHELXS-97 (Sheldrick, 1997)'
_diffrn_ambient_temperature 203(2)
_diffrn_measured_fraction_theta_full 1.000
_diffrn_measured_fraction_theta_max 1.000
_diffrn_measurement_device_type 'Bruker P4/CCD'
_diffrn_measurement_method '\w and \f scans'
_diffrn_radiation_monochromator graphite
_diffrn_radiation_source 'fine-focus sealed tube'
_diffrn_radiation_type MoK\a
_diffrn_radiation_wavelength 0.71073
_diffrn_reflns_av_R_equivalents 0.0252
_diffrn_reflns_av_sigmaI/netI 0.0163
_diffrn_reflns_limit_h_max 15
_diffrn_reflns_limit_h_min -15
_diffrn_reflns_limit_k_max 16
_diffrn_reflns_limit_k_min -16
_diffrn_reflns_limit_l_max 22
_diffrn_reflns_limit_l_min -22
_diffrn_reflns_number 19037
_diffrn_reflns_theta_full 25.00
_diffrn_reflns_theta_max 25.34
_diffrn_reflns_theta_min 2.15
_diffrn_standards_decay_% 0
_diffrn_standards_interval_count 0
_diffrn_standards_interval_time 0
_diffrn_standards_number 0
_exptl_absorpt_coefficient_mu 4.474
_exptl_absorpt_correction_T_max 0.7751
_exptl_absorpt_correction_T_min 0.6158
_exptl_absorpt_correction_type multi-scan
_exptl_absorpt_process_details 'SADABS (Sheldrick, 1996)'
_exptl_crystal_colour yellow
_exptl_crystal_density_diffrn 1.665
_exptl_crystal_description needle
_exptl_crystal_F_000 1656
_exptl_crystal_size_max 0.12
_exptl_crystal_size_mid 0.08
_exptl_crystal_size_min 0.06
_refine_diff_density_max 0.352
_refine_diff_density_min -0.308
_refine_diff_density_rms 0.060
_refine_ls_extinction_method none
_refine_ls_goodness_of_fit_ref 1.185
_refine_ls_hydrogen_treatment constr
_refine_ls_matrix_type full
_refine_ls_number_parameters 210
_refine_ls_number_reflns 3100
_refine_ls_number_restraints 0
_refine_ls_restrained_S_all 1.185
_refine_ls_R_factor_all 0.0172
_refine_ls_R_factor_gt 0.0145
_refine_ls_shift/su_max 0.003
_refine_ls_shift/su_mean 0.000
_refine_ls_structure_factor_coef Fsqd
_refine_ls_weighting_details 'calc w=1/[\s^2^(Fo^2^)+(0.0217P)^2^+0.0000P] where P=(Fo^2^+2Fc^2^)/3'
_refine_ls_weighting_scheme calc
_refine_ls_wR_factor_gt 0.0362
_refine_ls_wR_factor_ref 0.0372
_reflns_number_gt 2919
_reflns_number_total 3100
_reflns_threshold_expression >2sigma(I)
_cod_data_source_file ja0686458si20070120_043048_4.cif
_cod_data_source_block ejs2
_cod_original_sg_symbol_H-M 'C 2/c'
_cod_database_code 4109323

loop_
_symmetry_equiv_pos_as_xyz
'x, y, z'
'-x, y, -z+1/2'
'x+1/2, y+1/2, z'
'-x+1/2, y+1/2, -z+1/2'
'-x, -y, -z'
'x, -y, z-1/2'
'-x+1/2, -y+1/2, -z'
'x+1/2, -y+1/2, z-1/2'

loop_
_atom_site_label
_atom_site_type_symbol
_atom_site_fract_x
_atom_site_fract_y
_atom_site_fract_z
_atom_site_U_iso_or_equiv
_atom_site_adp_type
_atom_site_occupancy
_atom_site_symmetry_multiplicity
_atom_site_calc_flag
_atom_site_refinement_flags
Th1 Th 0.5000 0.860575(8) 0.7500 0.02631(5) Uani 1 2 d S
N1 N 0.56380(16) 0.76665(16) 0.66847(10) 0.0401(5) Uani 1 1 d .
F1 F 0.67841(15) 0.43436(14) 0.49224(9) 0.0723(6) Uani 1 1 d .
F2 F 0.55474(17) 0.33015(14) 0.56466(12) 0.0783(6) Uani 1 1 d .
F3 F 0.45628(16) 0.41574(16) 0.66235(13) 0.0876(6) Uani 1 1 d .
C1 C 0.37943(19) 0.9224(2) 0.62107(13) 0.0421(6) Uani 1 1 d .
C2 C 0.3746(2) 0.99818(18) 0.67044(15) 0.0429(6) Uani 1 1 d .
C3 C 0.31525(19) 0.96609(18) 0.72269(13) 0.0380(5) Uani 1 1 d .
C4 C 0.28395(19) 0.87112(16) 0.70531(13) 0.0336(5) Uani 1 1 d .
C5 C 0.32440(19) 0.84293(18) 0.64294(13) 0.0356(5) Uani 1 1 d .
C6 C 0.4271(2) 0.9282(3) 0.55378(15) 0.0680(10) Uani 1 1 d .
H6A H 0.4376 0.8646 0.5367 0.102 Uiso 1 1 calc R
H6B H 0.4925 0.9607 0.5641 0.102 Uiso 1 1 calc R
H6C H 0.3819 0.9630 0.5175 0.102 Uiso 1 1 calc R
C7 C 0.4130(2) 1.0993(2) 0.6620(2) 0.0666(9) Uani 1 1 d .
H7A H 0.3640 1.1332 0.6274 0.100 Uiso 1 1 calc R
H7B H 0.4787 1.0970 0.6456 0.100 Uiso 1 1 calc R
H7C H 0.4205 1.1318 0.7076 0.100 Uiso 1 1 calc R
C8 C 0.2844(2) 1.0252(2) 0.78298(16) 0.0555(7) Uani 1 1 d .
H8A H 0.2197 1.0566 0.7663 0.083 Uiso 1 1 calc R
H8B H 0.3367 1.0725 0.7982 0.083 Uiso 1 1 calc R
H8C H 0.2771 0.9841 0.8229 0.083 Uiso 1 1 calc R
C9 C 0.21097(19) 0.8120(2) 0.74154(14) 0.0431(6) Uani 1 1 d .
H9A H 0.2087 0.8374 0.7888 0.065 Uiso 1 1 calc R
H9B H 0.2347 0.7467 0.7456 0.065 Uiso 1 1 calc R
H9C H 0.1430 0.8142 0.7134 0.065 Uiso 1 1 calc R
C10 C 0.3050(2) 0.7480(2) 0.60533(14) 0.0494(7) Uani 1 1 d .
H10A H 0.2377 0.7485 0.5761 0.074 Uiso 1 1 calc R
H10B H 0.3083 0.6977 0.6405 0.074 Uiso 1 1 calc R
H10C H 0.3567 0.7372 0.5753 0.074 Uiso 1 1 calc R
C11 C 0.60290(19) 0.72758(19) 0.61894(12) 0.0372(5) Uani 1 1 d .
C12 C 0.6614(2) 0.7834(2) 0.56971(14) 0.0515(7) Uani 1 1 d .
H12A H 0.6609 0.8503 0.5817 0.077 Uiso 1 1 calc R
H12B H 0.6289 0.7744 0.5206 0.077 Uiso 1 1 calc R
H12C H 0.7315 0.7608 0.5755 0.077 Uiso 1 1 calc R
C13 C 0.5937(2) 0.62032(19) 0.60519(13) 0.0377(6) Uani 1 1 d .
C14 C 0.64452(19) 0.5748(2) 0.55444(13) 0.0441(6) Uani 1 1 d .
H14 H 0.6872 0.6100 0.5290 0.053 Uiso 1 1 calc R
C15 C 0.6313(2) 0.4782(2) 0.54236(15) 0.0514(7) Uani 1 1 d .
C16 C 0.5692(2) 0.4251(2) 0.57819(17) 0.0558(8) Uani 1 1 d .
C17 C 0.5191(2) 0.4695(2) 0.62842(17) 0.0561(7) Uani 1 1 d .
C18 C 0.5307(2) 0.5658(2) 0.64224(14) 0.0469(6) Uani 1 1 d .
H18 H 0.4965 0.5946 0.6764 0.056 Uiso 1 1 calc R

loop_
_atom_site_aniso_label
_atom_site_aniso_U_11
_atom_site_aniso_U_22
_atom_site_aniso_U_33
_atom_site_aniso_U_23
_atom_site_aniso_U_13
_atom_site_aniso_U_12
Th1 0.02779(7) 0.02416(7) 0.02844(7) 0.000 0.00899(4) 0.000
N1 0.0357(11) 0.0482(13) 0.0372(10) -0.0060(9) 0.0083(9) 0.0049(10)
F1 0.0778(13) 0.0742(14) 0.0616(10) -0.0345(9) 0.0011(9) 0.0250(10)
F2 0.0769(14) 0.0423(10) 0.1044(15) -0.0119(10) -0.0197(11) 0.0095(10)
F3 0.0746(13) 0.0620(13) 0.1310(18) 0.0221(13) 0.0305(12) -0.0029(12)
C1 0.0358(13) 0.0514(16) 0.0395(12) 0.0178(12) 0.0078(10) 0.0101(13)
C2 0.0368(14) 0.0293(14) 0.0615(16) 0.0141(12) 0.0047(12) 0.0044(11)
C3 0.0335(13) 0.0308(13) 0.0492(14) 0.0017(10) 0.0052(10) 0.0087(11)
C4 0.0286(12) 0.0319(13) 0.0401(13) 0.0025(9) 0.0048(10) 0.0043(10)
C5 0.0331(13) 0.0391(14) 0.0335(12) 0.0009(10) 0.0020(10) 0.0068(10)
C6 0.0585(19) 0.101(3) 0.0471(15) 0.0320(17) 0.0166(14) 0.0148(19)
C7 0.0520(18) 0.0387(17) 0.105(3) 0.0275(17) 0.0015(17) -0.0021(15)
C8 0.0524(18) 0.0424(17) 0.0714(19) -0.0167(14) 0.0095(14) 0.0102(14)
C9 0.0346(14) 0.0433(16) 0.0529(15) 0.0060(12) 0.0114(11) -0.0023(12)
C10 0.0480(16) 0.0500(17) 0.0471(15) -0.0121(12) -0.0014(12) 0.0065(13)
C11 0.0333(13) 0.0447(15) 0.0336(11) -0.0064(10) 0.0057(10) 0.0064(11)
C12 0.0569(18) 0.0521(18) 0.0500(15) -0.0045(13) 0.0223(13) 0.0062(14)
C13 0.0334(13) 0.0442(15) 0.0342(12) -0.0045(10) 0.0013(10) 0.0079(11)
C14 0.0389(14) 0.0546(17) 0.0374(12) -0.0084(12) 0.0018(10) 0.0095(13)
C15 0.0458(16) 0.0567(19) 0.0464(15) -0.0166(13) -0.0083(12) 0.0200(14)
C16 0.0500(17) 0.0414(17) 0.0679(18) -0.0076(14) -0.0152(14) 0.0135(14)
C17 0.0440(16) 0.0498(18) 0.0721(19) 0.0118(15) 0.0017(14) 0.0018(14)
C18 0.0390(14) 0.0523(18) 0.0500(14) 0.0012(12) 0.0093(11) 0.0122(13)

loop_
_atom_type_symbol
_atom_type_description
_atom_type_scat_dispersion_real
_atom_type_scat_dispersion_imag
_atom_type_scat_source
C C 0.0033 0.0016 'International Tables Vol C Tables 4.2.6.8 and 6.1.1.4'
H H 0.0000 0.0000 'International Tables Vol C Tables 4.2.6.8 and 6.1.1.4'
N N 0.0061 0.0033 'International Tables Vol C Tables 4.2.6.8 and 6.1.1.4'
Th Th -7.2400 8.8979 'International Tables Vol C Tables 4.2.6.8 and 6.1.1.4'
F F 0.0171 0.0103 'International Tables Vol C Tables 4.2.6.8 and 6.1.1.4'

loop_
_geom_angle_atom_site_label_1
_geom_angle_atom_site_label_2
_geom_angle_atom_site_label_3
_geom_angle
_geom_angle_site_symmetry_1
_geom_angle_site_symmetry_3
N1 Th1 N1 109.72(11) . 2_656
N1 Th1 C2 120.48(8) . 2_656
N1 Th1 C2 106.39(8) 2_656 2_656
N1 Th1 C2 106.39(8) . .
N1 Th1 C2 120.48(8) 2_656 .
C2 Th1 C2 93.40(11) 2_656 .
N1 Th1 C1 122.81(8) . 2_656
N1 Th1 C1 79.13(8) 2_656 2_656
C2 Th1 C1 29.25(8) 2_656 2_656
C2 Th1 C1 116.85(9) . 2_656
N1 Th1 C1 79.13(8) . .
N1 Th1 C1 122.81(8) 2_656 .
C2 Th1 C1 116.85(9) 2_656 .
C2 Th1 C1 29.25(8) . .
C1 Th1 C1 144.26(13) 2_656 .
N1 Th1 C3 91.45(8) . 2_656
N1 Th1 C3 125.29(7) 2_656 2_656
C2 Th1 C3 29.35(7) 2_656 2_656
C2 Th1 C3 98.81(8) . 2_656
C1 Th1 C3 48.15(7) 2_656 2_656
C1 Th1 C3 110.22(8) . 2_656
N1 Th1 C3 125.29(7) . .
N1 Th1 C3 91.45(8) 2_656 .
C2 Th1 C3 98.81(8) 2_656 .
C2 Th1 C3 29.35(7) . .
C1 Th1 C3 110.22(8) 2_656 .
C1 Th1 C3 48.15(7) . .
C3 Th1 C3 116.82(11) 2_656 .
N1 Th1 C5 94.87(7) . 2_656
N1 Th1 C5 79.30(7) 2_656 2_656
C2 Th1 C5 48.33(8) 2_656 2_656
C2 Th1 C5 141.70(8) . 2_656
C1 Th1 C5 29.23(8) 2_656 2_656
C1 Th1 C5 157.87(8) . 2_656
C3 Th1 C5 48.20(7) 2_656 2_656
C3 Th1 C5 139.30(7) . 2_656
N1 Th1 C5 79.30(7) . .
N1 Th1 C5 94.87(8) 2_656 .
C2 Th1 C5 141.70(8) 2_656 .
C2 Th1 C5 48.33(8) . .
C1 Th1 C5 157.87(8) 2_656 .
C1 Th1 C5 29.23(8) . .
C3 Th1 C5 139.30(7) 2_656 .
C3 Th1 C5 48.20(7) . .
C5 Th1 C5 169.97(10) 2_656 .
N1 Th1 C4 76.76(7) . 2_656
N1 Th1 C4 106.80(7) 2_656 2_656
C2 Th1 C4 48.01(7) 2_656 2_656
C2 Th1 C4 126.69(7) . 2_656
C1 Th1 C4 47.89(7) 2_656 2_656
C1 Th1 C4 129.69(7) . 2_656
C3 Th1 C4 28.97(7) 2_656 2_656
C3 Th1 C4 145.12(7) . 2_656
C5 Th1 C4 29.14(7) 2_656 2_656
C5 Th1 C4 151.95(7) . 2_656
N1 Th1 C4 106.80(7) . .
N1 Th1 C4 76.76(7) 2_656 .
C2 Th1 C4 126.69(7) 2_656 .
C2 Th1 C4 48.01(7) . .
C1 Th1 C4 129.69(7) 2_656 .
C1 Th1 C4 47.89(7) . .
C3 Th1 C4 145.12(7) 2_656 .
C3 Th1 C4 28.97(7) . .
C5 Th1 C4 151.95(7) 2_656 .
C5 Th1 C4 29.14(7) . .
C4 Th1 C4 174.03(9) 2_656 .
C11 N1 Th1 170.5(2) . .
C2 C1 C5 108.3(2) . .
C2 C1 C6 125.5(3) . .
C5 C1 C6 125.9(3) . .
C2 C1 Th1 74.99(14) . .
C5 C1 Th1 75.61(13) . .
C6 C1 Th1 119.46(17) . .
C1 C2 C3 107.8(2) . .
C1 C2 C7 125.2(3) . .
C3 C2 C7 126.5(3) . .
C1 C2 Th1 75.77(14) . .
C3 C2 Th1 75.75(14) . .
C7 C2 Th1 121.25(18) . .
C4 C3 C2 107.9(2) . .
C4 C3 C8 125.8(2) . .
C2 C3 C8 126.2(3) . .
C4 C3 Th1 76.12(14) . .
C2 C3 Th1 74.90(14) . .
C8 C3 Th1 118.43(17) . .
C3 C4 C5 108.6(2) . .
C3 C4 C9 126.3(2) . .
C5 C4 C9 124.9(2) . .
C3 C4 Th1 74.91(14) . .
C5 C4 Th1 75.01(14) . .
C9 C4 Th1 121.07(16) . .
C1 C5 C4 107.4(2) . .
C1 C5 C10 127.3(2) . .
C4 C5 C10 125.2(2) . .
C1 C5 Th1 75.16(14) . .
C4 C5 Th1 75.85(14) . .
C10 C5 Th1 118.08(16) . .
N1 C11 C12 122.6(2) . .
N1 C11 C13 121.5(2) . .
C12 C11 C13 115.9(2) . .
C18 C13 C14 118.7(3) . .
C18 C13 C11 119.4(2) . .
C14 C13 C11 121.9(2) . .
C15 C14 C13 119.7(3) . .
F1 C15 C16 118.5(3) . .
F1 C15 C14 120.0(3) . .
C16 C15 C14 121.6(3) . .
F2 C16 C15 121.1(3) . .
F2 C16 C17 119.9(3) . .
C15 C16 C17 119.0(3) . .
F3 C17 C18 120.8(3) . .
F3 C17 C16 117.9(3) . .
C18 C17 C16 121.2(3) . .
C17 C18 C13 119.8(3) . .

loop_
_geom_bond_atom_site_label_1
_geom_bond_atom_site_label_2
_geom_bond_distance
_geom_bond_site_symmetry_2
Th1 N1 2.2727(19) .
Th1 N1 2.273(2) 2_656
Th1 C2 2.794(2) 2_656
Th1 C2 2.794(2) .
Th1 C1 2.804(2) 2_656
Th1 C1 2.804(2) .
Th1 C3 2.805(2) 2_656
Th1 C3 2.805(2) .
Th1 C5 2.810(2) 2_656
Th1 C5 2.810(2) .
Th1 C4 2.821(3) 2_656
Th1 C4 2.821(3) .
N1 C11 1.256(3) .
F1 C15 1.352(3) .
F2 C16 1.354(4) .
F3 C17 1.346(4) .
C1 C2 1.413(4) .
C1 C5 1.417(4) .
C1 C6 1.499(4) .
C2 C3 1.419(4) .
C2 C7 1.512(4) .
C3 C4 1.407(3) .
C3 C8 1.507(4) .
C4 C5 1.417(4) .
C4 C9 1.504(3) .
C5 C10 1.501(3) .
C11 C12 1.507(4) .
C11 C13 1.518(3) .
C13 C18 1.387(4) .
C13 C14 1.399(3) .
C14 C15 1.370(4) .
C15 C16 1.355(5) .
C16 C17 1.379(4) .
C17 C18 1.369(4) .
